data_7000444
loop_
_publ_author_name
'Kou, Xiaodi'
'Wu, Jiang'
'Cundari, Thomas R.'
'Dias, H. V. Rasika'

_publ_section_title
;
 Sandwiched sodium and half-sandwiched copper carbonyl complexes
 featuring polyfluorinated tris(triazolyl)borate
 [HB(3,5-(CF3)2Tz)3]&#x2212;
;
_journal_issue 6
_journal_name_full 'Dalton Transactions'
_journal_page_first 915
_journal_page_last 917
_journal_paper_doi 10.1039/b819463g
_journal_year 2009
_chemical_formula_sum 'C13 H B Cu F18 N9 O'
_chemical_formula_weight 715.58
_chemical_name_common (HB(3,5-(CF3)2Tz)3)CuCO
_chemical_name_systematic
;
?
;
_space_group_IT_number 2
_symmetry_cell_setting triclinic
_symmetry_space_group_name_Hall '-P 1'
_symmetry_space_group_name_H-M 'P -1'
_atom_sites_solution_hydrogens geom
_atom_sites_solution_primary direct
_atom_sites_solution_secondary difmap
_audit_creation_method SHELXL-97
_cell_angle_alpha 78.413(1)
_cell_angle_beta 89.846(1)
_cell_angle_gamma 62.019(1)
_cell_formula_units_Z 2
_cell_length_a 8.1038(4)
_cell_length_b 8.4877(4)
_cell_length_c 18.8719(10)
_cell_measurement_reflns_used 4665
_cell_measurement_temperature 100(2)
_cell_measurement_theta_max 28.36
_cell_measurement_theta_min 2.22
_cell_volume 1116.65(10)
_computing_cell_refinement 'Bruker SMART'
_computing_data_collection 'Bruker SMART'
_computing_data_reduction 'Bruker SAINT'
_computing_molecular_graphics 'Bruker SHELXTL'
_computing_publication_material 'Bruker SHELXTL'
_computing_structure_refinement 'SHELXL-97 (Sheldrick, 1997)'
_computing_structure_solution 'SHELXS-97 (Sheldrick, 1990)'
_diffrn_ambient_temperature 100(2)
_diffrn_measured_fraction_theta_full 0.988
_diffrn_measured_fraction_theta_max 0.988
_diffrn_measurement_device_type 'CCD area detector'
_diffrn_measurement_method 'phi and omega scans'
_diffrn_radiation_monochromator graphite
_diffrn_radiation_source 'fine-focus sealed tube'
_diffrn_radiation_type MoK\a
_diffrn_radiation_wavelength 0.71073
_diffrn_reflns_av_R_equivalents 0.0280
_diffrn_reflns_av_sigmaI/netI 0.0391
_diffrn_reflns_limit_h_max 9
_diffrn_reflns_limit_h_min -9
_diffrn_reflns_limit_k_max 10
_diffrn_reflns_limit_k_min -10
_diffrn_reflns_limit_l_max 23
_diffrn_reflns_limit_l_min -23
_diffrn_reflns_number 8987
_diffrn_reflns_theta_full 26.00
_diffrn_reflns_theta_max 26.00
_diffrn_reflns_theta_min 2.22
_exptl_absorpt_coefficient_mu 1.159
_exptl_absorpt_correction_T_max 0.9661
_exptl_absorpt_correction_T_min 0.7604
_exptl_absorpt_correction_type multi-scan
_exptl_absorpt_process_details sadabs
_exptl_crystal_colour colorless
_exptl_crystal_density_diffrn 2.128
_exptl_crystal_density_meas 0
_exptl_crystal_density_method 'not measured'
_exptl_crystal_description rods
_exptl_crystal_F_000 692
_exptl_crystal_size_max 0.25
_exptl_crystal_size_mid 0.09
_exptl_crystal_size_min 0.03
_refine_diff_density_max 1.571
_refine_diff_density_min -0.526
_refine_diff_density_rms 0.130
_refine_ls_extinction_method none
_refine_ls_goodness_of_fit_ref 1.068
_refine_ls_hydrogen_treatment mixed
_refine_ls_matrix_type full
_refine_ls_number_parameters 391
_refine_ls_number_reflns 4347
_refine_ls_number_restraints 0
_refine_ls_restrained_S_all 1.068
_refine_ls_R_factor_all 0.0559
_refine_ls_R_factor_gt 0.0497
_refine_ls_shift/su_max 0.001
_refine_ls_shift/su_mean 0.000
_refine_ls_structure_factor_coef Fsqd
_refine_ls_weighting_details 'calc w=1/[\s^2^(Fo^2^)+(0.0811P)^2^+1.4681P] where P=(Fo^2^+2Fc^2^)/3'
_refine_ls_weighting_scheme calc
_refine_ls_wR_factor_gt 0.1298
_refine_ls_wR_factor_ref 0.1345
_reflns_number_gt 3846
_reflns_number_total 4347
_reflns_threshold_expression >2sigma(I)
_cod_data_source_file b819463g.txt
_cod_data_source_block dias560s
_cod_depositor_comments
;
The following automatic conversions were performed:
'_symmetry_cell_setting' value 'Triclinic' changed to 'triclinic'
according to '/home/saulius/struct/CIF-dictionaries/cif_core.dic'
dictionary named 'cif_core.dic' version 2.4.1 from 2010-06-29.

Automatic conversion script
Id: cif_fix_enum 1527 2010-12-29 10:47:43Z saulius 
;
_cod_original_sg_symbol_H-M P-1
_cod_database_code 7000444

loop_
_symmetry_equiv_pos_as_xyz
'x, y, z'
'-x, -y, -z'

loop_
_atom_site_label
_atom_site_type_symbol
_atom_site_fract_x
_atom_site_fract_y
_atom_site_fract_z
_atom_site_U_iso_or_equiv
_atom_site_adp_type
_atom_site_occupancy
_atom_site_symmetry_multiplicity
_atom_site_calc_flag
_atom_site_refinement_flags
_atom_site_disorder_assembly
_atom_site_disorder_group
Cu Cu 0.65405(5) 0.68522(5) 0.64904(2) 0.01660(15) Uani 1 1 d . . .
N1 N 0.7812(4) 0.4217(4) 0.79083(15) 0.0162(6) Uani 1 1 d . . .
N2 N 0.7106(4) 0.4430(4) 0.72183(15) 0.0162(6) Uani 1 1 d . . .
N3 N 0.7595(4) 0.1705(4) 0.78939(16) 0.0212(6) Uani 1 1 d . . .
N4 N 0.9477(4) 0.6103(4) 0.76185(15) 0.0171(6) Uani 1 1 d . . .
N5 N 0.9060(4) 0.6588(4) 0.68818(15) 0.0170(6) Uani 1 1 d . . .
N6 N 1.1888(4) 0.6343(4) 0.71443(17) 0.0213(6) Uani 1 1 d . . .
N7 N 0.6139(4) 0.7545(4) 0.79607(15) 0.0170(6) Uani 1 1 d . . .
N8 N 0.5214(4) 0.8269(4) 0.72769(15) 0.0173(6) Uani 1 1 d . . .
N9 N 0.3415(4) 0.9932(4) 0.80438(17) 0.0244(6) Uani 1 1 d . . .
B B 0.8081(5) 0.5775(5) 0.8123(2) 0.0185(7) Uani 1 1 d . . .
C1 C 0.7022(5) 0.2899(4) 0.72451(18) 0.0176(7) Uani 1 1 d . . .
C2 C 0.8088(5) 0.2571(5) 0.82938(19) 0.0208(7) Uani 1 1 d . . .
C3 C 0.6317(5) 0.2532(5) 0.6588(2) 0.0225(7) Uani 1 1 d . . .
C4 C 0.8823(5) 0.1820(5) 0.9083(2) 0.0243(8) Uani 1 1 d . . .
C5 C 1.0536(5) 0.6713(4) 0.66302(19) 0.0194(7) Uani 1 1 d . . .
C6 C 1.1181(5) 0.5974(4) 0.7749(2) 0.0201(7) Uani 1 1 d . . .
C7 C 1.0655(5) 0.7197(5) 0.5825(2) 0.0251(8) Uani 1 1 d . . .
C8 C 1.2199(5) 0.5427(5) 0.8498(2) 0.0250(8) Uani 1 1 d . . .
C9 C 0.3613(5) 0.9681(4) 0.73577(19) 0.0189(7) Uani 1 1 d . . .
C10 C 0.5023(5) 0.8566(5) 0.8403(2) 0.0213(7) Uani 1 1 d . . .
C11 C 0.2091(5) 1.0886(5) 0.6744(2) 0.0248(8) Uani 1 1 d . . .
C12 C 0.5525(5) 0.8193(5) 0.9209(2) 0.0288(8) Uani 1 1 d . . .
C13 C 0.5718(5) 0.7515(5) 0.55302(19) 0.0214(7) Uani 1 1 d . . .
F1 F 0.6655(4) 0.3345(4) 0.59768(13) 0.0449(7) Uani 1 1 d . . .
F2 F 0.4481(3) 0.3093(4) 0.65689(16) 0.0446(7) Uani 1 1 d . . .
F3 F 0.7131(3) 0.0753(3) 0.66138(13) 0.0307(5) Uani 1 1 d . . .
F4 F 0.9319(5) 0.0054(3) 0.92626(14) 0.0539(8) Uani 1 1 d . . .
F5 F 0.7531(3) 0.2678(4) 0.94987(13) 0.0428(6) Uani 1 1 d . . .
F6 F 1.0310(3) 0.1997(3) 0.92363(12) 0.0318(5) Uani 1 1 d . . .
F7 F 1.2123(4) 0.7443(5) 0.56953(14) 0.0505(7) Uani 1 1 d . . .
F8 F 1.0792(5) 0.5885(4) 0.55053(14) 0.0492(7) Uani 1 1 d . . .
F9 F 0.9132(4) 0.8710(4) 0.54947(14) 0.0481(7) Uani 1 1 d . . .
F10 F 1.3780(3) 0.5529(4) 0.84501(13) 0.0376(6) Uani 1 1 d . . .
F11 F 1.1172(3) 0.6496(4) 0.89269(14) 0.0437(6) Uani 1 1 d . . .
F12 F 1.2645(4) 0.3714(3) 0.88243(14) 0.0407(6) Uani 1 1 d . . .
F13 F 0.1253(3) 1.2627(3) 0.68055(14) 0.0332(5) Uani 1 1 d . . .
F14 F 0.0752(3) 1.0389(3) 0.67419(14) 0.0324(5) Uani 1 1 d . . .
F15 F 0.2751(3) 1.0835(3) 0.60995(12) 0.0335(5) Uani 1 1 d . . .
F16 F 0.4171(3) 0.9440(4) 0.94937(13) 0.0412(6) Uani 1 1 d . . .
F17 F 0.7116(3) 0.8215(4) 0.93504(13) 0.0368(6) Uani 1 1 d . . .
F18 F 0.5742(4) 0.6553(3) 0.95481(12) 0.0368(6) Uani 1 1 d . . .
O O 0.5204(4) 0.7959(4) 0.49375(15) 0.0351(7) Uani 1 1 d . . .
H H 0.855(6) 0.544(6) 0.865(2) 0.030 Uiso 1 1 d . . .

loop_
_atom_site_aniso_label
_atom_site_aniso_U_11
_atom_site_aniso_U_22
_atom_site_aniso_U_33
_atom_site_aniso_U_23
_atom_site_aniso_U_13
_atom_site_aniso_U_12
Cu 0.0164(2) 0.0163(2) 0.0179(2) -0.00605(16) 0.00444(15) -0.00758(17)
N1 0.0162(13) 0.0153(13) 0.0177(14) -0.0056(11) 0.0047(11) -0.0074(11)
N2 0.0146(13) 0.0165(13) 0.0181(14) -0.0055(11) 0.0044(10) -0.0072(11)
N3 0.0224(15) 0.0179(14) 0.0257(16) -0.0073(12) 0.0034(12) -0.0105(12)
N4 0.0147(13) 0.0151(13) 0.0236(15) -0.0081(11) 0.0055(11) -0.0074(11)
N5 0.0159(14) 0.0139(13) 0.0222(15) -0.0067(11) 0.0060(11) -0.0070(11)
N6 0.0181(14) 0.0201(14) 0.0291(16) -0.0093(12) 0.0077(12) -0.0105(12)
N7 0.0167(14) 0.0179(13) 0.0194(14) -0.0069(11) 0.0060(11) -0.0097(11)
N8 0.0163(14) 0.0164(13) 0.0211(14) -0.0074(11) 0.0055(11) -0.0082(11)
N9 0.0209(15) 0.0238(15) 0.0302(17) -0.0126(13) 0.0073(12) -0.0097(13)
B 0.0172(18) 0.0168(17) 0.024(2) -0.0074(15) 0.0056(15) -0.0093(15)
C1 0.0150(16) 0.0165(15) 0.0214(17) -0.0073(13) 0.0052(13) -0.0065(13)
C2 0.0201(17) 0.0179(16) 0.0252(18) -0.0058(13) 0.0067(14) -0.0095(14)
C3 0.0218(18) 0.0197(17) 0.0278(19) -0.0100(14) 0.0020(14) -0.0095(14)
C4 0.033(2) 0.0207(17) 0.0227(18) -0.0048(14) 0.0048(15) -0.0160(15)
C5 0.0174(16) 0.0157(15) 0.0260(18) -0.0070(13) 0.0079(13) -0.0078(13)
C6 0.0161(16) 0.0145(15) 0.0318(19) -0.0097(13) 0.0058(14) -0.0072(13)
C7 0.0209(18) 0.0256(18) 0.033(2) -0.0091(15) 0.0105(15) -0.0133(15)
C8 0.0211(18) 0.0259(18) 0.033(2) -0.0106(15) 0.0040(15) -0.0141(15)
C9 0.0174(16) 0.0167(15) 0.0260(18) -0.0088(13) 0.0087(13) -0.0094(13)
C10 0.0192(17) 0.0223(17) 0.0287(19) -0.0136(14) 0.0105(14) -0.0120(14)
C11 0.0228(18) 0.0175(16) 0.035(2) -0.0089(15) 0.0087(15) -0.0091(14)
C12 0.0240(19) 0.032(2) 0.034(2) -0.0194(17) 0.0108(16) -0.0117(16)
C13 0.0198(17) 0.0229(17) 0.0236(19) -0.0079(14) 0.0054(14) -0.0110(14)
F1 0.085(2) 0.0482(15) 0.0226(12) -0.0059(11) -0.0002(12) -0.0501(15)
F2 0.0189(12) 0.0541(16) 0.0641(18) -0.0404(14) 0.0008(11) -0.0096(11)
F3 0.0353(13) 0.0205(10) 0.0406(13) -0.0178(9) 0.0026(10) -0.0125(9)
F4 0.101(2) 0.0279(13) 0.0357(14) 0.0084(11) -0.0182(15) -0.0390(15)
F5 0.0317(13) 0.0652(17) 0.0229(12) -0.0085(11) 0.0095(10) -0.0167(12)
F6 0.0273(12) 0.0379(13) 0.0292(12) -0.0011(10) -0.0008(9) -0.0172(10)
F7 0.0423(15) 0.091(2) 0.0353(14) -0.0085(14) 0.0165(12) -0.0478(16)
F8 0.087(2) 0.0459(15) 0.0293(13) -0.0194(11) 0.0194(14) -0.0399(16)
F9 0.0367(14) 0.0448(15) 0.0313(14) 0.0055(11) 0.0097(11) 0.0004(11)
F10 0.0264(12) 0.0575(16) 0.0378(14) -0.0084(11) 0.0005(10) -0.0281(12)
F11 0.0309(13) 0.0593(16) 0.0409(15) -0.0328(13) 0.0034(11) -0.0133(12)
F12 0.0476(15) 0.0362(13) 0.0391(14) 0.0022(11) -0.0125(11) -0.0247(12)
F13 0.0261(12) 0.0153(10) 0.0510(15) -0.0101(10) 0.0043(10) -0.0030(9)
F14 0.0207(11) 0.0289(11) 0.0464(14) -0.0046(10) -0.0012(10) -0.0124(9)
F15 0.0262(12) 0.0321(12) 0.0277(12) -0.0043(9) 0.0058(9) -0.0031(9)
F16 0.0327(13) 0.0515(15) 0.0360(14) -0.0312(12) 0.0135(10) -0.0094(11)
F17 0.0294(12) 0.0559(15) 0.0364(13) -0.0265(11) 0.0081(10) -0.0233(11)
F18 0.0465(15) 0.0433(14) 0.0250(12) -0.0110(10) 0.0094(10) -0.0238(12)
O 0.0415(17) 0.0461(17) 0.0240(15) -0.0052(12) 0.0028(12) -0.0271(14)

loop_
_atom_type_symbol
_atom_type_description
_atom_type_scat_dispersion_real
_atom_type_scat_dispersion_imag
_atom_type_scat_source
C C 0.0033 0.0016 'International Tables Vol C Tables 4.2.6.8 and 6.1.1.4'
H H 0.0000 0.0000 'International Tables Vol C Tables 4.2.6.8 and 6.1.1.4'
B B 0.0013 0.0007 'International Tables Vol C Tables 4.2.6.8 and 6.1.1.4'
N N 0.0061 0.0033 'International Tables Vol C Tables 4.2.6.8 and 6.1.1.4'
O O 0.0106 0.0060 'International Tables Vol C Tables 4.2.6.8 and 6.1.1.4'
F F 0.0171 0.0103 'International Tables Vol C Tables 4.2.6.8 and 6.1.1.4'
Cu Cu 0.3201 1.2651 'International Tables Vol C Tables 4.2.6.8 and 6.1.1.4'

loop_
_geom_angle_atom_site_label_1
_geom_angle_atom_site_label_2
_geom_angle_atom_site_label_3
_geom_angle
_geom_angle_site_symmetry_1
_geom_angle_site_symmetry_3
_geom_angle_publ_flag
C13 Cu N5 123.36(14) . . ?
C13 Cu N8 126.25(13) . . ?
N5 Cu N8 89.82(11) . . ?
C13 Cu N2 127.45(13) . . ?
N5 Cu N2 89.52(11) . . ?
N8 Cu N2 88.85(11) . . ?
C2 N1 N2 107.1(3) . . ?
C2 N1 B 132.4(3) . . ?
N2 N1 B 120.4(3) . . ?
C1 N2 N1 103.5(3) . . ?
C1 N2 Cu 140.4(2) . . ?
N1 N2 Cu 116.11(19) . . ?
C2 N3 C1 101.8(3) . . ?
C6 N4 N5 106.5(3) . . ?
C6 N4 B 133.3(3) . . ?
N5 N4 B 120.1(3) . . ?
C5 N5 N4 104.1(3) . . ?
C5 N5 Cu 139.3(2) . . ?
N4 N5 Cu 116.6(2) . . ?
C6 N6 C5 102.1(3) . . ?
C10 N7 N8 107.5(3) . . ?
C10 N7 B 131.4(3) . . ?
N8 N7 B 121.0(3) . . ?
C9 N8 N7 103.7(3) . . ?
C9 N8 Cu 140.3(2) . . ?
N7 N8 Cu 115.8(2) . . ?
C10 N9 C9 101.9(3) . . ?
N7 B N4 108.7(3) . . ?
N7 B N1 107.6(3) . . ?
N4 B N1 107.4(3) . . ?
N7 B H 110(3) . . ?
N4 B H 112(3) . . ?
N1 B H 111(2) . . ?
N2 C1 N3 115.5(3) . . ?
N2 C1 C3 122.0(3) . . ?
N3 C1 C3 122.5(3) . . ?
N3 C2 N1 112.1(3) . . ?
N3 C2 C4 123.7(3) . . ?
N1 C2 C4 124.2(3) . . ?
F1 C3 F3 108.2(3) . . ?
F1 C3 F2 109.0(3) . . ?
F3 C3 F2 106.0(3) . . ?
F1 C3 C1 111.6(3) . . ?
F3 C3 C1 110.8(3) . . ?
F2 C3 C1 111.1(3) . . ?
F6 C4 F5 107.3(3) . . ?
F6 C4 F4 107.9(3) . . ?
F5 C4 F4 108.6(3) . . ?
F6 C4 C2 112.1(3) . . ?
F5 C4 C2 111.0(3) . . ?
F4 C4 C2 109.7(3) . . ?
N5 C5 N6 114.8(3) . . ?
N5 C5 C7 121.2(3) . . ?
N6 C5 C7 124.0(3) . . ?
N6 C6 N4 112.5(3) . . ?
N6 C6 C8 123.3(3) . . ?
N4 C6 C8 124.2(3) . . ?
F7 C7 F9 108.1(3) . . ?
F7 C7 F8 107.9(3) . . ?
F9 C7 F8 106.3(3) . . ?
F7 C7 C5 111.3(3) . . ?
F9 C7 C5 111.7(3) . . ?
F8 C7 C5 111.4(3) . . ?
F11 C8 F10 108.2(3) . . ?
F11 C8 F12 107.4(3) . . ?
F10 C8 F12 107.8(3) . . ?
F11 C8 C6 112.0(3) . . ?
F10 C8 C6 109.9(3) . . ?
F12 C8 C6 111.4(3) . . ?
N8 C9 N9 114.9(3) . . ?
N8 C9 C11 123.2(3) . . ?
N9 C9 C11 121.9(3) . . ?
N9 C10 N7 112.0(3) . . ?
N9 C10 C12 124.0(3) . . ?
N7 C10 C12 124.0(3) . . ?
F15 C11 F13 107.8(3) . . ?
F15 C11 F14 107.5(3) . . ?
F13 C11 F14 106.8(3) . . ?
F15 C11 C9 112.1(3) . . ?
F13 C11 C9 110.9(3) . . ?
F14 C11 C9 111.5(3) . . ?
F16 C12 F17 108.7(3) . . ?
F16 C12 F18 107.5(3) . . ?
F17 C12 F18 107.7(3) . . ?
F16 C12 C10 110.2(3) . . ?
F17 C12 C10 111.5(3) . . ?
F18 C12 C10 111.2(3) . . ?
O C13 Cu 178.6(3) . . ?

loop_
_geom_bond_atom_site_label_1
_geom_bond_atom_site_label_2
_geom_bond_distance
_geom_bond_site_symmetry_2
_geom_bond_publ_flag
Cu C13 1.814(4) . ?
Cu N5 2.068(3) . ?
Cu N8 2.074(3) . ?
Cu N2 2.076(3) . ?
N1 C2 1.353(4) . ?
N1 N2 1.367(4) . ?
N1 B 1.564(4) . ?
N2 C1 1.324(4) . ?
N3 C2 1.330(5) . ?
N3 C1 1.344(5) . ?
N4 C6 1.353(4) . ?
N4 N5 1.363(4) . ?
N4 B 1.564(5) . ?
N5 C5 1.328(4) . ?
N6 C6 1.323(5) . ?
N6 C5 1.341(5) . ?
N7 C10 1.347(4) . ?
N7 N8 1.364(4) . ?
N7 B 1.558(5) . ?
N8 C9 1.325(4) . ?
N9 C10 1.332(5) . ?
N9 C9 1.351(5) . ?
B H 1.01(4) . ?
C1 C3 1.513(5) . ?
C2 C4 1.499(5) . ?
C3 F1 1.318(5) . ?
C3 F3 1.325(4) . ?
C3 F2 1.330(4) . ?
C4 F6 1.322(4) . ?
C4 F5 1.323(4) . ?
C4 F4 1.324(4) . ?
C5 C7 1.508(5) . ?
C6 C8 1.509(5) . ?
C7 F7 1.316(4) . ?
C7 F9 1.325(5) . ?
C7 F8 1.329(4) . ?
C8 F11 1.324(4) . ?
C8 F10 1.326(4) . ?
C8 F12 1.331(4) . ?
C9 C11 1.502(5) . ?
C10 C12 1.506(5) . ?
C11 F15 1.328(4) . ?
C11 F13 1.336(4) . ?
C11 F14 1.336(4) . ?
C12 F16 1.323(4) . ?
C12 F17 1.327(4) . ?
C12 F18 1.339(5) . ?
C13 O 1.119(4) . ?
